data_4502868
loop_
_publ_author_name
'Pfrunder, Michael C.'
'Micallef, Aaron S.'
'Rintoul, Llewellyn'
'Arnold, Dennis P.'
'Davy, Karl J. P.'
'McMurtrie, John'

_publ_section_title
;
 Exploitation of the Menshutkin Reaction for the Controlled Assembly of
 Halogen Bonded Architectures Incorporating 1,2-Diiodotetrafluorobenzene
 and 1,3,5-Triiodotrifluorobenzene
;
_journal_issue 2
_journal_name_full 'Crystal Growth &amp; Design'
_journal_page_first 714
_journal_paper_doi 10.1021/cg201017r
_journal_volume 12
_journal_year 2012
_chemical_formula_moiety ' C6 H12 N2, 2(C6 F3 I3)'
_chemical_formula_sum 'C18 H12 F6 I6 N2'
_chemical_formula_weight 1131.70
_chemical_name_systematic
; 
 ? 
;
_space_group_IT_number 15
_symmetry_cell_setting monoclinic
_symmetry_space_group_name_Hall '-C 2yc'
_symmetry_space_group_name_H-M 'C 1 2/c 1'
_atom_sites_solution_hydrogens geom
_atom_sites_solution_primary direct
_atom_sites_solution_secondary difmap
_audit_creation_method SHELXL-97
_cell_angle_alpha 90.00
_cell_angle_beta 107.577(3)
_cell_angle_gamma 90.00
_cell_formula_units_Z 4
_cell_length_a 15.7938(5)
_cell_length_b 9.6819(2)
_cell_length_c 18.2902(5)
_cell_measurement_reflns_used 5190
_cell_measurement_temperature 173(2)
_cell_measurement_theta_max 28.6493
_cell_measurement_theta_min 3.1218
_cell_volume 2666.25(13)
_computing_cell_refinement
;
CrysAlis RED, Oxford Diffraction Ltd.,
Version 1.171.32.13 (release 29-11-2007 CrysAlis171 .NET)
(compiled Nov 29 2007,17:23:28)
;
_computing_data_collection
;
CrysAlis CCD, Oxford Diffraction Ltd.,
Version 1.171.32.13 (release 29-11-2007 CrysAlis171 .NET)
(compiled Nov 29 2007,17:23:28)
;
_computing_data_reduction
;
CrysAlis RED, Oxford Diffraction Ltd.,
Version 1.171.32.13 (release 29-11-2007 CrysAlis171 .NET)
(compiled Nov 29 2007,17:23:28)
;
_computing_molecular_graphics
;ORTEPIII (Farrugia, 1997)
WINGX-32 (Farrugia, 1999)
;
_computing_publication_material 'enCIFer 1.0 (CCDC, 2003)'
_computing_structure_refinement 'SHELXL-97 (Sheldrick, 1997)'
_computing_structure_solution 'SIR97 (Altomare, et. al. 1997)'
_diffrn_ambient_temperature 173(2)
_diffrn_detector_area_resol_mean 16.0774
_diffrn_measured_fraction_theta_full 0.997
_diffrn_measured_fraction_theta_max 0.896
_diffrn_measurement_device_type 'Oxford Diffraction Gemini'
_diffrn_measurement_method \w
_diffrn_radiation_monochromator graphite
_diffrn_radiation_source 'Enhance (Mo) X-ray Source'
_diffrn_radiation_type MoK\a
_diffrn_radiation_wavelength 0.71073
_diffrn_reflns_av_R_equivalents 0.0342
_diffrn_reflns_av_sigmaI/netI 0.0393
_diffrn_reflns_limit_h_max 19
_diffrn_reflns_limit_h_min -19
_diffrn_reflns_limit_k_max 13
_diffrn_reflns_limit_k_min -13
_diffrn_reflns_limit_l_max 24
_diffrn_reflns_limit_l_min -23
_diffrn_reflns_number 9679
_diffrn_reflns_theta_full 25.00
_diffrn_reflns_theta_max 28.70
_diffrn_reflns_theta_min 3.13
_diffrn_standards_decay_% 0
_diffrn_standards_number 0
_exptl_absorpt_coefficient_mu 7.042
_exptl_absorpt_correction_T_max 1
_exptl_absorpt_correction_T_min 0.64717
_exptl_absorpt_correction_type multi-scan
_exptl_absorpt_process_details
;
CrysAlis RED, Oxford Diffraction Ltd.,
Version 1.171.32.29 (release 10-06-2008 CrysAlis171 .NET)
(compiled Jun 10 2008,16:49:55)
Empirical absorption correction using spherical harmonics,
 implemented in SCALE3 ABSPACK scaling algorithm.
;
_exptl_crystal_colour colourless
_exptl_crystal_density_diffrn 2.819
_exptl_crystal_density_method 'not measured'
_exptl_crystal_description prism
_exptl_crystal_F_000 2024
_exptl_crystal_size_max 0.14
_exptl_crystal_size_mid 0.07
_exptl_crystal_size_min 0.06
_refine_diff_density_max 0.605
_refine_diff_density_min -0.541
_refine_diff_density_rms 0.127
_refine_ls_extinction_coef 0.00083(2)
_refine_ls_extinction_expression Fc^*^=kFc[1+0.001xFc^2^\l^3^/sin(2\q)]^-1/4^
_refine_ls_extinction_method SHELXL
_refine_ls_goodness_of_fit_ref 1.013
_refine_ls_hydrogen_treatment constr
_refine_ls_matrix_type full
_refine_ls_number_parameters 146
_refine_ls_number_reflns 3096
_refine_ls_number_restraints 0
_refine_ls_restrained_S_all 1.013
_refine_ls_R_factor_all 0.0337
_refine_ls_R_factor_gt 0.0228
_refine_ls_shift/su_max 0.001
_refine_ls_shift/su_mean 0.000
_refine_ls_structure_factor_coef Fsqd
_refine_ls_weighting_details 'calc w=1/[\s^2^(Fo^2^)+(0.0050P)^2^+1.0000P] where P=(Fo^2^+2Fc^2^)/3'
_refine_ls_weighting_scheme calc
_refine_ls_wR_factor_gt 0.0334
_refine_ls_wR_factor_ref 0.0343
_reflns_number_gt 2486
_reflns_number_total 3096
_reflns_threshold_expression >2sigma(I)
_cod_data_source_file cg201017r_si_002.cif
_cod_data_source_block 2
_cod_original_cell_volume 2666.26(13)
_cod_original_sg_symbol_H-M C2/c
_cod_database_code 4502868

loop_
_symmetry_equiv_pos_as_xyz
'x, y, z'
'-x, y, -z+1/2'
'x+1/2, y+1/2, z'
'-x+1/2, y+1/2, -z+1/2'
'-x, -y, -z'
'x, -y, z-1/2'
'-x+1/2, -y+1/2, -z'
'x+1/2, -y+1/2, z-1/2'

loop_
_atom_site_label
_atom_site_type_symbol
_atom_site_fract_x
_atom_site_fract_y
_atom_site_fract_z
_atom_site_U_iso_or_equiv
_atom_site_adp_type
_atom_site_occupancy
_atom_site_symmetry_multiplicity
_atom_site_calc_flag
_atom_site_refinement_flags
C1 C 0.1541(2) 0.1267(3) 0.48443(19) 0.0203(8) Uani 1 1 d .
C2 C 0.2246(2) 0.0332(3) 0.49796(18) 0.0208(8) Uani 1 1 d .
C3 C 0.2695(2) 0.0056(3) 0.44558(19) 0.0184(7) Uani 1 1 d .
C4 C 0.2420(2) 0.0748(3) 0.37668(19) 0.0204(8) Uani 1 1 d .
C5 C 0.1744(2) 0.1717(3) 0.35936(19) 0.0194(7) Uani 1 1 d .
C6 C 0.1319(2) 0.1948(3) 0.4144(2) 0.0217(8) Uani 1 1 d .
C7 C 0.0906(3) 0.1516(6) 0.7520(2) 0.0658(16) Uani 1 1 d .
H7A H 0.1471 0.2037 0.7636 0.079 Uiso 1 1 calc R
H7B H 0.1016 0.0567 0.7368 0.079 Uiso 1 1 calc R
C8 C 0.0594(3) 0.1456(5) 0.8246(2) 0.0630(16) Uani 1 1 d .
H8A H 0.0521 0.0481 0.8378 0.076 Uiso 1 1 calc R
H8B H 0.1049 0.1884 0.8683 0.076 Uiso 1 1 calc R
C9 C 0.0126(4) 0.3580(4) 0.7121(3) 0.0560(15) Uani 1 1 d .
H9A H -0.0348 0.4042 0.6712 0.067 Uiso 1 1 calc R
H9B H 0.0684 0.4103 0.7195 0.067 Uiso 1 1 calc R
N1 N 0.02404(19) 0.2180(3) 0.68892(16) 0.0220(7) Uani 1 1 d .
F1 F 0.25061(13) -0.0313(2) 0.56647(11) 0.0307(5) Uani 1 1 d .
F2 F 0.28392(13) 0.04895(18) 0.32372(11) 0.0272(5) Uani 1 1 d .
F3 F 0.06628(14) 0.2897(2) 0.39974(12) 0.0332(5) Uani 1 1 d .
I1 I 0.090231(15) 0.16844(2) 0.568086(13) 0.02204(7) Uani 1 1 d .
I2 I 0.376733(17) -0.13066(2) 0.469776(14) 0.03187(8) Uani 1 1 d .
I3 I 0.139552(18) 0.27528(3) 0.254744(15) 0.03643(8) Uani 1 1 d .

loop_
_atom_site_aniso_label
_atom_site_aniso_U_11
_atom_site_aniso_U_22
_atom_site_aniso_U_33
_atom_site_aniso_U_23
_atom_site_aniso_U_13
_atom_site_aniso_U_12
C1 0.022(2) 0.0220(17) 0.0183(19) -0.0033(15) 0.0088(15) -0.0050(15)
C2 0.022(2) 0.0230(18) 0.0161(19) -0.0016(15) 0.0045(15) -0.0042(15)
C3 0.0177(19) 0.0167(16) 0.0207(19) -0.0026(15) 0.0054(15) 0.0016(14)
C4 0.020(2) 0.0254(18) 0.019(2) -0.0080(16) 0.0119(16) -0.0063(16)
C5 0.0192(19) 0.0243(17) 0.0152(18) 0.0011(15) 0.0060(14) -0.0016(15)
C6 0.0151(19) 0.0235(18) 0.026(2) -0.0037(16) 0.0047(15) -0.0005(15)
C7 0.065(4) 0.110(4) 0.032(3) 0.027(3) 0.029(2) 0.055(3)
C8 0.064(4) 0.103(4) 0.031(3) 0.023(3) 0.028(2) 0.058(3)
C9 0.112(5) 0.027(2) 0.051(3) -0.001(2) 0.058(3) -0.002(3)
N1 0.0245(18) 0.0237(15) 0.0201(17) -0.0007(13) 0.0104(13) -0.0015(13)
F1 0.0364(13) 0.0372(11) 0.0197(11) 0.0071(10) 0.0104(10) 0.0084(10)
F2 0.0286(12) 0.0352(11) 0.0220(11) -0.0033(9) 0.0137(9) 0.0020(10)
F3 0.0318(13) 0.0396(12) 0.0313(13) 0.0092(10) 0.0141(10) 0.0182(10)
I1 0.02089(13) 0.02640(12) 0.02160(13) -0.00393(10) 0.01056(10) -0.00225(10)
I2 0.03032(16) 0.03507(14) 0.03110(16) 0.00149(11) 0.01060(11) 0.01335(12)
I3 0.03876(17) 0.04460(16) 0.02804(16) 0.01548(12) 0.01326(12) 0.00951(13)

loop_
_atom_type_symbol
_atom_type_description
_atom_type_scat_dispersion_real
_atom_type_scat_dispersion_imag
_atom_type_scat_source
C C 0.0033 0.0016 'International Tables Vol C Tables 4.2.6.8 and 6.1.1.4'
H H 0.0000 0.0000 'International Tables Vol C Tables 4.2.6.8 and 6.1.1.4'
N N 0.0061 0.0033 'International Tables Vol C Tables 4.2.6.8 and 6.1.1.4'
F F 0.0171 0.0103 'International Tables Vol C Tables 4.2.6.8 and 6.1.1.4'
I I -0.4742 1.8119 'International Tables Vol C Tables 4.2.6.8 and 6.1.1.4'

loop_
_geom_angle_atom_site_label_1
_geom_angle_atom_site_label_2
_geom_angle_atom_site_label_3
_geom_angle
_geom_angle_site_symmetry_1
_geom_angle_site_symmetry_3
C6 C1 C2 115.8(3) . .
C6 C1 I1 122.4(2) . .
C2 C1 I1 121.7(2) . .
F1 C2 C3 118.6(3) . .
F1 C2 C1 117.8(3) . .
C3 C2 C1 123.5(3) . .
C4 C3 C2 117.0(3) . .
C4 C3 I2 121.0(2) . .
C2 C3 I2 122.0(2) . .
F2 C4 C3 118.5(3) . .
F2 C4 C5 118.2(3) . .
C3 C4 C5 123.2(3) . .
C4 C5 C6 116.9(3) . .
C4 C5 I3 120.5(2) . .
C6 C5 I3 122.6(3) . .
F3 C6 C5 118.5(3) . .
F3 C6 C1 118.0(3) . .
C5 C6 C1 123.5(3) . .
N1 C7 C8 110.8(3) . .
N1 C7 H7A 109.5 . .
C8 C7 H7A 109.5 . .
N1 C7 H7B 109.5 . .
C8 C7 H7B 109.5 . .
H7A C7 H7B 108.1 . .
N1 C8 C7 110.1(3) 2_556 .
N1 C8 H8A 109.6 2_556 .
C7 C8 H8A 109.6 . .
N1 C8 H8B 109.6 2_556 .
C7 C8 H8B 109.6 . .
H8A C8 H8B 108.1 . .
N1 C9 C9 110.44(18) . 2_556
N1 C9 H9A 109.6 . .
C9 C9 H9A 109.6 2_556 .
N1 C9 H9B 109.6 . .
C9 C9 H9B 109.6 2_556 .
H9A C9 H9B 108.1 . .
C8 N1 C9 108.4(3) 2_556 .
C8 N1 C7 108.9(3) 2_556 .
C9 N1 C7 107.8(4) . .

loop_
_geom_bond_atom_site_label_1
_geom_bond_atom_site_label_2
_geom_bond_distance
_geom_bond_site_symmetry_2
C1 C6 1.389(5) .
C1 C2 1.398(4) .
C1 I1 2.110(3) .
C2 F1 1.348(4) .
C2 C3 1.380(4) .
C3 C4 1.377(4) .
C3 I2 2.086(3) .
C4 F2 1.352(3) .
C4 C5 1.385(4) .
C5 C6 1.385(4) .
C5 I3 2.082(3) .
C6 F3 1.351(4) .
C7 N1 1.455(5) .
C7 C8 1.550(5) .
C7 H7A 0.9900 .
C7 H7B 0.9900 .
C8 N1 1.447(5) 2_556
C8 H8A 0.9900 .
C8 H8B 0.9900 .
C9 N1 1.447(4) .
C9 C9 1.555(7) 2_556
C9 H9A 0.9900 .
C9 H9B 0.9900 .
N1 C8 1.447(5) 2_556

loop_
_geom_torsion_atom_site_label_1
_geom_torsion_atom_site_label_2
_geom_torsion_atom_site_label_3
_geom_torsion_atom_site_label_4
_geom_torsion
_geom_torsion_site_symmetry_1
_geom_torsion_site_symmetry_4
C6 C1 C2 F1 177.5(3) . .
I1 C1 C2 F1 0.6(4) . .
C6 C1 C2 C3 -1.4(5) . .
I1 C1 C2 C3 -178.3(3) . .
F1 C2 C3 C4 -179.1(3) . .
C1 C2 C3 C4 -0.2(5) . .
F1 C2 C3 I2 -0.7(4) . .
C1 C2 C3 I2 178.2(2) . .
C2 C3 C4 F2 -179.2(3) . .
I2 C3 C4 F2 2.3(4) . .
C2 C3 C4 C5 2.0(5) . .
I2 C3 C4 C5 -176.5(2) . .
F2 C4 C5 C6 179.2(3) . .
C3 C4 C5 C6 -2.0(5) . .
F2 C4 C5 I3 -0.5(4) . .
C3 C4 C5 I3 178.3(3) . .
C4 C5 C6 F3 179.3(3) . .
I3 C5 C6 F3 -1.0(4) . .
C4 C5 C6 C1 0.2(5) . .
I3 C5 C6 C1 179.9(3) . .
C2 C1 C6 F3 -177.7(3) . .
I1 C1 C6 F3 -0.8(4) . .
C2 C1 C6 C5 1.4(5) . .
I1 C1 C6 C5 178.3(3) . .
N1 C7 C8 N1 -4.7(6) . 2_556
C9 C9 N1 C8 61.6(6) 2_556 2_556
C9 C9 N1 C7 -56.2(6) 2_556 .
C8 C7 N1 C8 -55.9(4) . 2_556
C8 C7 N1 C9 61.5(5) . .
